data_4323753
loop_
_publ_author_name
'Larry R. Falvello'
'Juan Forni\'es'
'Antonio Mart\'in'
'Rafael Navarro'
'Violeta Sicilia'
'Pablo Villarroya'

_publ_section_title
;
 Reactivity of [M(C^P)(S2C-R)] (M = Pd, Pt; C^P =
 CH2-C6H4-P(o-tolyl)2-\kC,P; R = NMe2, OEt) toward HgX2(X = Br, I). X-ray
 Crystal Structures of [Pt{CH2-C6H4P(o-tolyl)2-\kC,P}(S2CNMe2)HgI(\m-I)]2
 and [PdBr(S2COEt){\m-P(o-tolyl)2-C6H4-CH2-}HgBr].0.5HgBr2.C2H4Cl2
;
_journal_name_full 'Inorganic Chemistry'
_journal_page_first 6166
_journal_page_last 6171
_journal_paper_doi 10.1021/ic970584e
_journal_volume 36
_journal_year 1997
_chemical_formula_sum 'C52 H58 Br6 Cl4 Hg3 O2 P2 Pd2 S4'
_chemical_formula_weight 2341.0
_chemical_name_systematic
; 
 ? 
;
_space_group_IT_number 14
_symmetry_cell_setting monoclinic
_symmetry_space_group_name_Hall '-P 2ybc'
_symmetry_space_group_name_H-M 'P 1 21/c 1'
_atom_sites_solution_hydrogens geom
_atom_sites_solution_primary direct
_atom_sites_solution_secondary difmap
_audit_creation_method SHELXL
_cell_angle_alpha 90.00
_cell_angle_beta 94.741(12)
_cell_angle_gamma 90.00
_cell_formula_units_Z 2
_cell_length_a 15.571(2)
_cell_length_b 10.7425(10)
_cell_length_c 19.6549(15)
_cell_measurement_temperature 293(2)
_cell_volume 3276.5(6)
_computing_structure_refinement 'SHELXL-93 (Sheldrick, 1993)'
_computing_structure_solution 'SHELXS-86 (Sheldrick, 1990)'
_diffrn_ambient_temperature 293(2)
_diffrn_radiation_monochromator graphite
_diffrn_radiation_source 'fine-focus sealed tube'
_diffrn_radiation_type MoK\a
_diffrn_radiation_wavelength 0.71073
_diffrn_reflns_av_R_equivalents 0.0285
_diffrn_reflns_av_sigmaI/netI 0.0599
_diffrn_reflns_limit_h_max 18
_diffrn_reflns_limit_h_min 0
_diffrn_reflns_limit_k_max 12
_diffrn_reflns_limit_k_min 0
_diffrn_reflns_limit_l_max 23
_diffrn_reflns_limit_l_min -23
_diffrn_reflns_number 5988
_diffrn_reflns_theta_max 24.97
_diffrn_reflns_theta_min 2.08
_exptl_absorpt_coefficient_mu 11.578
_exptl_crystal_density_diffrn 2.373
_exptl_crystal_F_000 2180
_refine_diff_density_max 1.238
_refine_diff_density_min -1.215
_refine_diff_density_rms 0.228
_refine_ls_extinction_method none
_refine_ls_goodness_of_fit_all 1.064
_refine_ls_goodness_of_fit_obs 1.077
_refine_ls_matrix_type full
_refine_ls_number_parameters 343
_refine_ls_number_reflns 5747
_refine_ls_number_restraints 0
_refine_ls_restrained_S_all 1.064
_refine_ls_restrained_S_obs 1.077
_refine_ls_R_factor_all 0.0735
_refine_ls_R_factor_obs 0.0410
_refine_ls_shift/esd_max 0.000
_refine_ls_shift/esd_mean 0.000
_refine_ls_structure_factor_coef Fsqd
_refine_ls_weighting_details 'w=1/[\s^2^(Fo^2^)+(0.0414P)^2^+5.6556P] where P=(Fo^2^+2Fc^2^)/3'
_refine_ls_weighting_scheme calc
_refine_ls_wR_factor_all 0.0964
_refine_ls_wR_factor_obs 0.0848
_reflns_number_observed 4418
_reflns_number_total 5747
_reflns_observed_criterion >2sigma(I)
_cod_data_source_file ic970584e.cif
_cod_data_source_block 11
_cod_depositor_comments
;
The following automatic conversions were performed:

'_refine_ls_weighting_scheme' value 'calc
w=1/[\s^2^(Fo^2^)+(0.0414P)^2^+5.6556P] where P=(Fo^2^+2Fc^2^)/3' was
changed to 'calc'. New tag '_refine_ls_weighting_details' was
created. The value of the new tag was set to
'w=1/[\s^2^(Fo^2^)+(0.0414P)^2^+5.6556P] where P=(Fo^2^+2Fc^2^)/3'.

Automatic conversion script
Id: cif_fix_values 3143 2015-03-26 13:38:13Z robertas 
;
_cod_original_cell_volume 3276.5(5)
_cod_database_code 4323753

loop_
_symmetry_equiv_pos_as_xyz
'x, y, z'
'-x, y+1/2, -z+1/2'
'-x, -y, -z'
'x, -y-1/2, z-1/2'

loop_
_atom_site_aniso_label
_atom_site_aniso_U_11
_atom_site_aniso_U_22
_atom_site_aniso_U_33
_atom_site_aniso_U_23
_atom_site_aniso_U_13
_atom_site_aniso_U_12
Hg1 0.0134(2) 0.0285(2) 0.0226(2) -0.0001(2) 0.00238(15) -0.0009(2)
Hg2 0.0168(3) 0.0333(3) 0.0325(3) -0.0009(3) -0.0020(2) -0.0032(3)
Pd 0.0110(4) 0.0129(4) 0.0200(3) -0.0002(3) 0.0013(3) -0.0002(3)
Br1 0.0242(6) 0.0178(5) 0.0316(5) -0.0037(4) 0.0057(4) -0.0076(5)
Br2 0.0195(5) 0.0352(6) 0.0275(5) -0.0065(5) 0.0020(4) 0.0002(5)
Br3 0.0193(5) 0.0308(6) 0.0310(5) -0.0040(5) -0.0005(4) -0.0013(5)
S1 0.0166(13) 0.0191(13) 0.0384(14) -0.0076(11) 0.0067(11) -0.0026(11)
S2 0.0133(12) 0.0160(12) 0.0269(12) -0.0016(10) 0.0017(10) 0.0021(10)
P 0.0102(12) 0.0141(12) 0.0199(12) 0.0005(10) -0.0003(10) 0.0003(10)
O 0.015(4) 0.028(4) 0.045(4) -0.016(3) 0.011(3) -0.008(3)
C1 0.017(5) 0.026(6) 0.016(4) -0.003(4) -0.002(4) -0.002(5)
C2 0.059(10) 0.042(8) 0.111(13) -0.037(9) 0.036(9) -0.032(8)
C3 0.044(9) 0.037(8) 0.153(16) -0.029(9) 0.047(10) -0.011(7)
C4 0.008(5) 0.015(5) 0.019(4) 0.002(4) -0.005(4) -0.001(4)
C5 0.013(5) 0.013(5) 0.021(5) 0.001(4) -0.005(4) 0.005(4)
C6 0.028(6) 0.025(6) 0.017(5) 0.005(4) 0.002(4) 0.000(5)
C7 0.015(5) 0.023(6) 0.030(5) -0.007(4) -0.004(4) 0.000(5)
C8 0.012(5) 0.013(5) 0.032(5) -0.005(4) 0.004(4) 0.000(4)
C9 0.013(5) 0.014(5) 0.027(5) -0.002(4) 0.005(4) 0.004(4)
C10 0.023(6) 0.016(5) 0.032(5) 0.008(4) -0.001(4) -0.003(5)
C11 0.010(5) 0.016(5) 0.026(5) 0.003(4) -0.004(4) -0.005(4)
C12 0.016(5) 0.033(6) 0.020(5) -0.009(4) 0.002(4) -0.001(5)
C13 0.023(6) 0.036(7) 0.035(6) -0.014(5) 0.011(5) -0.008(5)
C14 0.033(7) 0.028(6) 0.038(6) -0.002(5) 0.008(5) -0.019(6)
C15 0.034(7) 0.033(6) 0.026(5) 0.003(5) -0.008(5) -0.007(5)
C16 0.019(5) 0.025(6) 0.025(5) -0.003(4) 0.002(4) -0.004(5)
C17 0.026(6) 0.026(6) 0.046(7) -0.013(5) 0.018(5) 0.001(5)
C18 0.018(5) 0.016(5) 0.031(5) -0.010(4) 0.011(4) -0.005(4)
C19 0.017(5) 0.030(6) 0.026(5) -0.012(5) 0.011(4) -0.011(5)
C20 0.019(6) 0.037(7) 0.057(7) -0.028(6) 0.008(5) -0.013(6)
C21 0.046(8) 0.026(7) 0.060(8) -0.013(6) 0.013(7) -0.005(6)
C22 0.019(6) 0.023(6) 0.060(8) -0.008(5) 0.002(5) 0.003(5)
C23 0.018(5) 0.008(5) 0.042(6) -0.008(4) 0.005(5) 0.002(4)
C24 0.030(6) 0.041(7) 0.025(6) -0.005(5) 0.000(5) -0.010(6)
Cl1 0.102(3) 0.049(2) 0.073(2) -0.003(2) -0.043(2) 0.005(2)
Cl2 0.117(4) 0.059(3) 0.127(4) 0.032(3) -0.074(3) -0.041(3)
C25 0.100(16) 0.035(12) 0.074(14) 0.013(8) 0.010(11) -0.018(11)
C26 0.100(16) 0.035(12) 0.074(14) 0.013(8) 0.010(11) -0.018(11)
C25' 0.100(16) 0.035(12) 0.074(14) 0.013(8) 0.010(11) -0.018(11)
C26' 0.100(16) 0.035(12) 0.074(14) 0.013(8) 0.010(11) -0.018(11)

loop_
_atom_site_label
_atom_site_type_symbol
_atom_site_fract_x
_atom_site_fract_y
_atom_site_fract_z
_atom_site_U_iso_or_equiv
_atom_site_thermal_displace_type
_atom_site_occupancy
_atom_site_calc_flag
_atom_site_refinement_flags
_atom_site_disorder_group
Hg1 Hg 0.24892(2) 0.05863(4) 0.02053(2) 0.02146(11) Uani 1 d . .
Hg2 Hg 0.5000 0.5000 0.5000 0.0278(2) Uani 1 d S .
Pd Pd 0.28607(4) 0.04253(7) 0.17756(3) 0.0146(2) Uani 1 d . .
Br1 Br 0.20853(7) -0.14881(9) 0.14240(5) 0.0243(2) Uani 1 d . .
Br2 Br 0.31528(7) -0.12168(10) -0.03178(5) 0.0274(2) Uani 1 d . .
Br3 Br 0.43360(7) 0.29472(10) 0.49549(5) 0.0272(2) Uani 1 d . .
S1 S 0.3715(2) 0.2144(2) 0.19613(13) 0.0245(6) Uani 1 d . .
S2 S 0.4264(2) -0.0224(2) 0.15160(12) 0.0187(5) Uani 1 d . .
P P 0.1626(2) 0.1379(2) 0.20857(11) 0.0148(5) Uani 1 d . .
O O 0.5325(4) 0.1663(7) 0.1667(4) 0.029(2) Uani 1 d . .
C1 C 0.4542(6) 0.1276(9) 0.1714(4) 0.020(2) Uani 1 d . .
C2 C 0.5486(10) 0.3013(13) 0.1790(8) 0.069(5) Uani 1 d . .
H2A H 0.5074(10) 0.3489(13) 0.1498(8) 0.083 Uiso 1 calc R .
H2B H 0.5388(10) 0.3204(13) 0.2260(8) 0.083 Uiso 1 calc R .
C3 C 0.6292(9) 0.3377(13) 0.1672(9) 0.076(5) Uani 1 d . .
H3A H 0.6328(21) 0.4269(13) 0.1690(56) 0.114 Uiso 1 calc R .
H3B H 0.6423(27) 0.3093(88) 0.1230(24) 0.114 Uiso 1 calc R .
H3C H 0.6698(11) 0.3027(82) 0.2014(33) 0.114 Uiso 1 calc R .
C4 C 0.0786(6) 0.1358(8) 0.1395(4) 0.014(2) Uani 1 d . .
C5 C 0.0941(6) 0.1717(8) 0.0723(4) 0.016(2) Uani 1 d . .
C6 C 0.0255(7) 0.1666(9) 0.0230(5) 0.023(2) Uani 1 d . .
H6 H 0.0352(7) 0.1893(9) -0.0214(5) 0.028 Uiso 1 calc R .
C7 C -0.0565(6) 0.1299(9) 0.0358(5) 0.023(2) Uani 1 d . .
H7 H -0.1013(6) 0.1332(9) 0.0015(5) 0.028 Uiso 1 calc R .
C8 C -0.0710(6) 0.0881(8) 0.1005(5) 0.019(2) Uani 1 d . .
H8 H -0.1247(6) 0.0575(8) 0.1097(5) 0.023 Uiso 1 calc R .
C9 C -0.0037(6) 0.0930(8) 0.1513(5) 0.018(2) Uani 1 d . .
H9 H -0.0137(6) 0.0667(8) 0.1950(5) 0.022 Uiso 1 calc R .
C10 C 0.1790(6) 0.2136(9) 0.0514(5) 0.024(2) Uani 1 d . .
H10A H 0.2110(6) 0.2549(9) 0.0894(5) 0.029 Uiso 1 calc R .
H10B H 0.1705(6) 0.2725(9) 0.0140(5) 0.029 Uiso 1 calc R .
C11 C 0.1195(6) 0.0712(9) 0.2837(5) 0.018(2) Uani 1 d . .
C12 C 0.0584(6) 0.1341(10) 0.3213(5) 0.023(2) Uani 1 d . .
C13 C 0.0367(7) 0.0767(10) 0.3808(5) 0.031(3) Uani 1 d . .
H13 H -0.0027(7) 0.1159(10) 0.4067(5) 0.037 Uiso 1 calc R .
C14 C 0.0710(7) -0.0358(10) 0.4032(5) 0.033(3) Uani 1 d . .
H14 H 0.0548(7) -0.0702(10) 0.4437(5) 0.040 Uiso 1 calc R .
C15 C 0.1293(7) -0.0980(11) 0.3661(5) 0.032(3) Uani 1 d . .
H15 H 0.1523(7) -0.1743(11) 0.3806(5) 0.038 Uiso 1 calc R .
C16 C 0.1523(6) -0.0426(9) 0.3063(5) 0.023(2) Uani 1 d . .
H16 H 0.1911(6) -0.0834(9) 0.2805(5) 0.028 Uiso 1 calc R .
C17 C 0.0196(7) 0.2582(10) 0.3020(6) 0.032(3) Uani 1 d . .
H17A H 0.0070(41) 0.2618(26) 0.2534(7) 0.048 Uiso 1 calc R .
H17B H 0.0597(19) 0.3230(10) 0.3161(31) 0.048 Uiso 1 calc R .
H17C H -0.0326(24) 0.2692(28) 0.3241(29) 0.048 Uiso 1 calc R .
C18 C 0.1850(6) 0.2995(9) 0.2310(5) 0.021(2) Uani 1 d . .
C19 C 0.2391(6) 0.3293(10) 0.2882(5) 0.024(2) Uani 1 d . .
C20 C 0.2584(7) 0.4558(11) 0.2990(6) 0.037(3) Uani 1 d . .
H20 H 0.2952(7) 0.4774(11) 0.3368(6) 0.045 Uiso 1 calc R .
C21 C 0.2262(8) 0.5489(11) 0.2570(6) 0.044(3) Uani 1 d . .
H21 H 0.2410(8) 0.6315(11) 0.2657(6) 0.052 Uiso 1 calc R .
C22 C 0.1707(7) 0.5165(10) 0.2013(6) 0.034(3) Uani 1 d . .
H22 H 0.1464(7) 0.5786(10) 0.1729(6) 0.041 Uiso 1 calc R .
C23 C 0.1509(6) 0.3936(8) 0.1870(5) 0.023(2) Uani 1 d . .
H23 H 0.1151(6) 0.3731(8) 0.1484(5) 0.027 Uiso 1 calc R .
C24 C 0.2744(7) 0.2377(10) 0.3400(5) 0.032(3) Uani 1 d . .
H24A H 0.2357(23) 0.2301(49) 0.3754(19) 0.049 Uiso 1 calc R .
H24B H 0.3296(21) 0.2657(34) 0.3595(26) 0.049 Uiso 1 calc R .
H24C H 0.2806(42) 0.1582(19) 0.3186(9) 0.049 Uiso 1 calc R .
Cl1 Cl 0.4641(3) -0.3833(4) 0.1605(2) 0.0774(13) Uani 1 d . .
Cl2 Cl 0.2814(3) -0.4919(4) -0.0018(3) 0.106(2) Uani 1 d . .
C25 C 0.3905(25) -0.3779(29) 0.0900(17) 0.070(5) Uani 0.50 d P 1
H25A H 0.3495(25) -0.3121(29) 0.0970(17) 0.084 Uiso 0.50 calc PR 1
H25B H 0.4208(25) -0.3551(29) 0.0507(17) 0.084 Uiso 0.50 calc PR 1
C26 C 0.3439(25) -0.4885(28) 0.0742(16) 0.070(5) Uani 0.50 d P 1
H26A H 0.3069(25) -0.5043(28) 0.1106(16) 0.084 Uiso 0.50 calc PR 1
H26B H 0.3847(25) -0.5567(28) 0.0742(16) 0.084 Uiso 0.50 calc PR 1
C25' C 0.3593(25) -0.4226(30) 0.1085(18) 0.070(5) Uani 0.50 d P 2
H25C H 0.3297(25) -0.4910(30) 0.1287(18) 0.084 Uiso 0.50 calc PR 2
H25D H 0.3212(25) -0.3510(30) 0.1040(18) 0.084 Uiso 0.50 calc PR 2
C26' C 0.3887(23) -0.4571(28) 0.0441(16) 0.070(5) Uani 0.50 d P 2
H26C H 0.4258(23) -0.5297(28) 0.0476(16) 0.084 Uiso 0.50 calc PR 2
H26D H 0.4179(23) -0.3892(28) 0.0231(16) 0.084 Uiso 0.50 calc PR 2

loop_
_atom_type_symbol
_atom_type_description
_atom_type_scat_dispersion_real
_atom_type_scat_dispersion_imag
_atom_type_scat_source
C C 0.0033 0.0016 'International Tables Vol C Tables 4.2.6.8 and 6.1.1.4'
H H 0.0000 0.0000 'International Tables Vol C Tables 4.2.6.8 and 6.1.1.4'
O O 0.0106 0.0060 'International Tables Vol C Tables 4.2.6.8 and 6.1.1.4'
P P 0.1023 0.0942 'International Tables Vol C Tables 4.2.6.8 and 6.1.1.4'
S S 0.1246 0.1234 'International Tables Vol C Tables 4.2.6.8 and 6.1.1.4'
Br Br -0.2901 2.4595 'International Tables Vol C Tables 4.2.6.8 and 6.1.1.4'
Pd Pd -0.9988 1.0072 'International Tables Vol C Tables 4.2.6.8 and 6.1.1.4'
Hg Hg -2.3894 9.2266 'International Tables Vol C Tables 4.2.6.8 and 6.1.1.4'
Cl Cl 0.1484 0.1585 'International Tables Vol C Tables 4.2.6.8 and 6.1.1.4'

loop_
_geom_angle_atom_site_label_1
_geom_angle_atom_site_label_2
_geom_angle_atom_site_label_3
_geom_angle
_geom_angle_site_symmetry_1
_geom_angle_site_symmetry_3
_geom_angle_publ_flag
C10 Hg1 Br2 171.1(3) . . ?
C10 Hg1 Pd 79.4(3) . . ?
Br2 Hg1 Pd 108.79(3) . . ?
Br3 Hg2 Br3 180.0 3_666 . ?
S1 Pd P 94.93(9) . . ?
S1 Pd S2 74.90(9) . . ?
P Pd S2 169.79(9) . . ?
S1 Pd Br1 170.81(7) . . ?
P Pd Br1 92.58(7) . . ?
S2 Pd Br1 97.62(7) . . ?
S1 Pd Hg1 99.91(7) . . ?
P Pd Hg1 98.48(6) . . ?
S2 Pd Hg1 84.39(6) . . ?
Br1 Pd Hg1 73.69(3) . . ?
C1 S1 Pd 87.5(3) . . ?
C1 S2 Pd 83.9(3) . . ?
C4 P C18 107.9(5) . . ?
C4 P C11 108.2(4) . . ?
C18 P C11 104.8(4) . . ?
C4 P Pd 111.3(3) . . ?
C18 P Pd 109.9(3) . . ?
C11 P Pd 114.3(3) . . ?
C1 O C2 116.5(9) . . ?
O C1 S1 125.8(8) . . ?
O C1 S2 120.5(7) . . ?
S1 C1 S2 113.7(5) . . ?
C3 C2 O 113.5(12) . . ?
C9 C4 C5 118.3(8) . . ?
C9 C4 P 119.7(7) . . ?
C5 C4 P 122.0(7) . . ?
C6 C5 C4 117.5(9) . . ?
C6 C5 C10 118.2(8) . . ?
C4 C5 C10 124.4(8) . . ?
C7 C6 C5 123.8(9) . . ?
C6 C7 C8 119.0(9) . . ?
C7 C8 C9 118.5(9) . . ?
C8 C9 C4 122.7(9) . . ?
C5 C10 Hg1 109.5(6) . . ?
C16 C11 C12 119.9(9) . . ?
C16 C11 P 117.2(7) . . ?
C12 C11 P 122.8(7) . . ?
C13 C12 C11 116.5(10) . . ?
C13 C12 C17 119.2(9) . . ?
C11 C12 C17 124.3(9) . . ?
C14 C13 C12 122.9(10) . . ?
C13 C14 C15 120.6(10) . . ?
C14 C15 C16 117.7(11) . . ?
C11 C16 C15 122.3(10) . . ?
C19 C18 C23 120.4(9) . . ?
C19 C18 P 120.6(8) . . ?
C23 C18 P 118.9(7) . . ?
C18 C19 C20 117.0(10) . . ?
C18 C19 C24 124.6(9) . . ?
C20 C19 C24 118.4(10) . . ?
C21 C20 C19 123.7(11) . . ?
C20 C21 C22 118.0(11) . . ?
C23 C22 C21 121.1(11) . . ?
C22 C23 C18 119.8(10) . . ?
C26 C25 Cl1 116.4(24) . . ?
C25 C26 Cl2 117.0(24) . . ?
C26' C25' Cl1 102.2(26) . . ?
C25' C26' Cl2 98.0(26) . . ?

loop_
_geom_bond_atom_site_label_1
_geom_bond_atom_site_label_2
_geom_bond_distance
_geom_bond_site_symmetry_2
_geom_bond_publ_flag
Hg1 C10 2.106(10) . ?
Hg1 Br2 2.4601(11) . ?
Hg1 Pd 3.0977(8) . ?
Hg2 Br3 2.4340(11) 3_666 ?
Hg2 Br3 2.4341(11) . ?
Pd S1 2.288(3) . ?
Pd P 2.305(2) . ?
Pd S2 2.389(2) . ?
Pd Br1 2.4540(12) . ?
S1 C1 1.693(10) . ?
S2 C1 1.706(10) . ?
P C4 1.806(9) . ?
P C18 1.817(10) . ?
P C11 1.819(9) . ?
O C1 1.299(11) . ?
O C2 1.489(14) . ?
C2 C3 1.35(2) . ?
C4 C9 1.399(12) . ?
C4 C5 1.416(12) . ?
C5 C6 1.383(13) . ?
C5 C10 1.485(13) . ?
C6 C7 1.379(13) . ?
C7 C8 1.384(13) . ?
C8 C9 1.388(13) . ?
C11 C16 1.384(13) . ?
C11 C12 1.422(13) . ?
C12 C13 1.388(14) . ?
C12 C17 1.499(14) . ?
C13 C14 1.38(2) . ?
C14 C15 1.382(15) . ?
C15 C16 1.391(13) . ?
C18 C19 1.387(13) . ?
C18 C23 1.406(14) . ?
C19 C20 1.404(14) . ?
C19 C24 1.488(14) . ?
C20 C21 1.36(2) . ?
C21 C22 1.38(2) . ?
C22 C23 1.379(14) . ?
Cl1 C25 1.72(4) . ?
Cl1 C25' 1.90(4) . ?
Cl2 C26 1.71(3) . ?
Cl2 C26' 1.87(3) . ?
C25 C26 1.41(5) . ?
C25' C26' 1.43(5) . ?
